data_7100863
loop_
_publ_author_name
'M.T. Whited'
'E. Rivard'
'J.C. Peters'

_journal_name_full 'Chemical Communications'
_journal_paper_doi 10.1039/b516046d
_journal_year 2006
_chemical_formula_sum 'C63 H64 Co I N P3 Si'
_chemical_formula_weight 1141.98
_space_group_IT_number 14
_symmetry_cell_setting monoclinic
_symmetry_space_group_name_Hall '-P 2ybc'
_symmetry_space_group_name_H-M 'P 1 21/c 1'
_cell_angle_alpha 90.00
_cell_angle_beta 102.943(3)
_cell_angle_gamma 90.00
_cell_formula_units_Z 4
_cell_length_a 13.0701(10)
_cell_length_b 19.1387(15)
_cell_length_c 22.1493(16)
_cell_measurement_temperature 100(2)
_cell_volume 5399.8(7)
_diffrn_ambient_temperature 100(2)
_exptl_crystal_density_diffrn 1.405
_cod_depositor_comments
;
The following automatic conversions were performed:
'_symmetry_cell_setting' value 'Monoclinic' changed to 'monoclinic'
according to '/home/saulius/struct/CIF-dictionaries/cif_core.dic'
dictionary named 'cif_core.dic' version 2.4.1 from 2010-06-29.

Automatic conversion script
Id: cif_fix_enum 1527 2010-12-29 10:47:43Z saulius 
;
_cod_original_sg_symbol_H-M 'P 21/c'
_cod_database_code 7100863

loop_
_symmetry_equiv_pos_as_xyz
'x, y, z'
'-x, y+1/2, -z+1/2'
'-x, -y, -z'
'x, -y-1/2, z-1/2'

loop_
_atom_site_label
_atom_site_type_symbol
_atom_site_fract_x
_atom_site_fract_y
_atom_site_fract_z
_atom_site_U_iso_or_equiv
_atom_site_adp_type
_atom_site_occupancy
_atom_site_symmetry_multiplicity
_atom_site_calc_flag
_atom_site_refinement_flags
_atom_site_disorder_assembly
_atom_site_disorder_group
I I 0.25753(4) 0.80204(3) 0.15122(2) 0.01676(14) Uani 1 1 d . . .
Co Co 0.23094(7) 0.69178(5) 0.21778(4) 0.0135(2) Uani 1 1 d . . .
N N 0.1238(4) 0.6381(3) 0.1576(3) 0.0160(15) Uani 1 1 d . . .
P1 P 0.22709(15) 0.60833(10) 0.28149(9) 0.0144(5) Uani 1 1 d . . .
P3 P 0.20957(15) 0.76461(10) 0.29378(9) 0.0137(5) Uani 1 1 d . . .
P2 P 0.40427(15) 0.66840(9) 0.23267(9) 0.0134(5) Uani 1 1 d . . .
Si Si 0.02992(16) 0.59652(11) 0.18939(9) 0.0168(5) Uani 1 1 d . . .
C1 C 0.1141(5) 0.6337(4) 0.0939(3) 0.0153(18) Uani 1 1 d . . .
C2 C 0.1734(6) 0.5823(4) 0.0692(3) 0.0201(19) Uani 1 1 d . . .
C3 C 0.1574(6) 0.5759(4) 0.0040(4) 0.0217(19) Uani 1 1 d . . .
H3 H 0.1961 0.5418 -0.0127 0.026 Uiso 1 1 calc R . .
C4 C 0.0863(6) 0.6185(4) -0.0366(4) 0.026(2) Uani 1 1 d . . .
H4 H 0.0751 0.6132 -0.0802 0.031 Uiso 1 1 calc R . .
C5 C 0.0338(6) 0.6676(4) -0.0111(4) 0.025(2) Uani 1 1 d . . .
H5 H -0.0137 0.6971 -0.0385 0.030 Uiso 1 1 calc R . .
C6 C 0.0445(6) 0.6778(4) 0.0516(4) 0.026(2) Uani 1 1 d . . .
C7 C 0.2448(6) 0.5319(4) 0.1089(3) 0.0219(19) Uani 1 1 d . . .
H7 H 0.2772 0.5570 0.1481 0.026 Uiso 1 1 calc R . .
C8 C 0.1873(7) 0.4677(4) 0.1274(4) 0.038(2) Uani 1 1 d . . .
H8A H 0.1351 0.4831 0.1501 0.057 Uiso 1 1 calc R . .
H8B H 0.2382 0.4368 0.1537 0.057 Uiso 1 1 calc R . .
H8C H 0.1521 0.4425 0.0900 0.057 Uiso 1 1 calc R . .
C9 C 0.3342(6) 0.5034(4) 0.0829(4) 0.028(2) Uani 1 1 d . . .
H9A H 0.3063 0.4712 0.0488 0.042 Uiso 1 1 calc R . .
H9B H 0.3839 0.4785 0.1155 0.042 Uiso 1 1 calc R . .
H9C H 0.3703 0.5421 0.0675 0.042 Uiso 1 1 calc R . .
C10 C -0.0217(6) 0.7319(4) 0.0735(4) 0.0208(19) Uani 1 1 d . . .
H10 H 0.0032 0.7367 0.1194 0.025 Uiso 1 1 calc R . .
C11 C -0.0147(6) 0.8035(4) 0.0442(4) 0.032(2) Uani 1 1 d . . .
H11A H 0.0592 0.8160 0.0481 0.049 Uiso 1 1 calc R . .
H11B H -0.0486 0.8385 0.0654 0.049 Uiso 1 1 calc R . .
H11C H -0.0502 0.8019 0.0003 0.049 Uiso 1 1 calc R . .
C12 C -0.1375(6) 0.7087(4) 0.0595(4) 0.030(2) Uani 1 1 d . . .
H12A H -0.1658 0.7088 0.0147 0.045 Uiso 1 1 calc R . .
H12B H -0.1780 0.7410 0.0794 0.045 Uiso 1 1 calc R . .
H12C H -0.1423 0.6614 0.0757 0.045 Uiso 1 1 calc R . .
C13 C -0.0678(6) 0.6512(4) 0.2176(4) 0.026(2) Uani 1 1 d . . .
H13A H -0.0333 0.6747 0.2560 0.038 Uiso 1 1 calc R . .
H13B H -0.1245 0.6214 0.2253 0.038 Uiso 1 1 calc R . .
H13C H -0.0969 0.6863 0.1861 0.038 Uiso 1 1 calc R . .
C14 C -0.0516(6) 0.5326(4) 0.1355(4) 0.025(2) Uani 1 1 d . . .
H14A H -0.0259 0.5297 0.0973 0.037 Uiso 1 1 calc R . .
H14B H -0.1249 0.5480 0.1257 0.037 Uiso 1 1 calc R . .
H14C H -0.0467 0.4865 0.1553 0.037 Uiso 1 1 calc R . .
C15 C 0.1116(5) 0.5539(4) 0.2617(3) 0.0158(18) Uani 1 1 d . . .
H15 H 0.0954 0.5134 0.2826 0.019 Uiso 1 1 calc R . .
C16 C 0.2344(6) 0.6416(4) 0.3598(3) 0.0153(18) Uani 1 1 d U . .
C17 C 0.2431(6) 0.5970(4) 0.4117(3) 0.0196(19) Uani 1 1 d . . .
H17 H 0.2448 0.5477 0.4072 0.023 Uiso 1 1 calc R . .
C18 C 0.2492(6) 0.6275(4) 0.4697(3) 0.0205(19) Uani 1 1 d . . .
H18 H 0.2597 0.5990 0.5056 0.025 Uiso 1 1 calc R . .
C19 C 0.2396(7) 0.7007(5) 0.4751(4) 0.036(2) Uani 1 1 d . . .
H19 H 0.2394 0.7208 0.5143 0.044 Uiso 1 1 calc R . .
C20 C 0.2307(5) 0.7432(4) 0.4238(4) 0.0190(19) Uani 1 1 d . . .
H20 H 0.2258 0.7924 0.4279 0.023 Uiso 1 1 calc R . .
C21 C 0.2288(5) 0.7133(3) 0.3655(3) 0.0109(17) Uani 1 1 d U . .
C22 C 0.3406(5) 0.5530(4) 0.2870(3) 0.0148(17) Uani 1 1 d . . .
C23 C 0.3487(6) 0.4851(4) 0.3117(3) 0.0174(18) Uani 1 1 d . . .
H23 H 0.2936 0.4672 0.3289 0.021 Uiso 1 1 calc R . .
C24 C 0.4345(6) 0.4443(4) 0.3114(3) 0.023(2) Uani 1 1 d . . .
H24 H 0.4406 0.3994 0.3303 0.027 Uiso 1 1 calc R . .
C25 C 0.5136(6) 0.4690(4) 0.2831(4) 0.022(2) Uani 1 1 d . . .
H25 H 0.5711 0.4398 0.2803 0.026 Uiso 1 1 calc R . .
C26 C 0.5071(6) 0.5352(4) 0.2598(3) 0.0195(19) Uani 1 1 d . . .
H26 H 0.5622 0.5522 0.2422 0.023 Uiso 1 1 calc R . .
C27 C 0.4235(5) 0.5782(3) 0.2609(3) 0.0145(17) Uani 1 1 d . . .
C28 C 0.2812(6) 0.8453(4) 0.3212(3) 0.0148(18) Uani 1 1 d . . .
C29 C 0.3719(6) 0.8444(4) 0.3669(3) 0.0209(19) Uani 1 1 d . . .
H29 H 0.4004 0.8006 0.3825 0.025 Uiso 1 1 calc R . .
C30 C 0.4232(6) 0.9049(4) 0.3909(3) 0.0213(19) Uani 1 1 d . . .
H30 H 0.4854 0.9024 0.4227 0.026 Uiso 1 1 calc R . .
C31 C 0.3836(6) 0.9688(4) 0.3683(4) 0.023(2) Uani 1 1 d . . .
H31 H 0.4171 1.0107 0.3854 0.027 Uiso 1 1 calc R . .
C32 C 0.2938(6) 0.9718(4) 0.3201(4) 0.027(2) Uani 1 1 d . . .
H32 H 0.2683 1.0156 0.3029 0.032 Uiso 1 1 calc R . .
C33 C 0.2418(6) 0.9101(4) 0.2975(3) 0.0188(18) Uani 1 1 d . . .
H33 H 0.1794 0.9121 0.2658 0.023 Uiso 1 1 calc R . .
C34 C 0.0736(5) 0.7954(4) 0.2810(3) 0.0133(16) Uani 1 1 d . . .
C35 C 0.0120(6) 0.7897(3) 0.3251(3) 0.0162(18) Uani 1 1 d . . .
H35 H 0.0419 0.7693 0.3642 0.019 Uiso 1 1 calc R . .
C36 C -0.0897(5) 0.8125(4) 0.3136(3) 0.0187(18) Uani 1 1 d . . .
H36 H -0.1288 0.8078 0.3448 0.022 Uiso 1 1 calc R . .
C37 C -0.1365(6) 0.8423(4) 0.2571(4) 0.0210(19) Uani 1 1 d . . .
H37 H -0.2076 0.8572 0.2488 0.025 Uiso 1 1 calc R . .
C38 C -0.0770(6) 0.8498(4) 0.2131(4) 0.024(2) Uani 1 1 d . . .
H38 H -0.1071 0.8714 0.1746 0.028 Uiso 1 1 calc R . .
C39 C 0.0263(6) 0.8261(3) 0.2245(3) 0.0185(18) Uani 1 1 d . . .
H39 H 0.0652 0.8309 0.1933 0.022 Uiso 1 1 calc R . .
C40 C 0.4974(5) 0.7172(3) 0.2911(3) 0.0142(18) Uani 1 1 d . . .
C41 C 0.5290(6) 0.7825(3) 0.2772(4) 0.0200(19) Uani 1 1 d . . .
H41 H 0.5017 0.8016 0.2373 0.024 Uiso 1 1 calc R . .
C42 C 0.6005(6) 0.8212(4) 0.3206(4) 0.027(2) Uani 1 1 d . . .
H42 H 0.6211 0.8664 0.3102 0.033 Uiso 1 1 calc R . .
C43 C 0.6413(5) 0.7941(4) 0.3783(4) 0.0241(19) Uani 1 1 d . . .
H43 H 0.6900 0.8207 0.4077 0.029 Uiso 1 1 calc R . .
C44 C 0.6122(6) 0.7282(4) 0.3941(4) 0.027(2) Uani 1 1 d . . .
H44 H 0.6406 0.7093 0.4340 0.033 Uiso 1 1 calc R . .
C45 C 0.5403(5) 0.6903(4) 0.3503(3) 0.0192(18) Uani 1 1 d . . .
H45 H 0.5197 0.6450 0.3608 0.023 Uiso 1 1 calc R . .
C46 C 0.4716(5) 0.6699(3) 0.1686(3) 0.0101(16) Uani 1 1 d U . .
C47 C 0.5799(6) 0.6706(4) 0.1788(3) 0.0193(19) Uani 1 1 d . . .
H47 H 0.6209 0.6705 0.2201 0.023 Uiso 1 1 calc R . .
C48 C 0.6300(6) 0.6715(4) 0.1292(4) 0.029(2) Uani 1 1 d . . .
H48 H 0.7044 0.6722 0.1367 0.034 Uiso 1 1 calc R . .
C49 C 0.5698(6) 0.6713(4) 0.0685(4) 0.026(2) Uani 1 1 d . . .
H49 H 0.6031 0.6714 0.0345 0.031 Uiso 1 1 calc R . .
C50 C 0.4619(6) 0.6709(4) 0.0582(4) 0.025(2) Uani 1 1 d . . .
H50 H 0.4205 0.6713 0.0171 0.030 Uiso 1 1 calc R . .
C51 C 0.4144(6) 0.6699(3) 0.1073(3) 0.0151(17) Uani 1 1 d . . .
H51 H 0.3399 0.6691 0.0994 0.018 Uiso 1 1 calc R . .
C52 C 0.6372(8) 0.6395(5) 0.5577(4) 0.042(3) Uani 1 1 d . . .
H52 H 0.6441 0.6718 0.5909 0.051 Uiso 1 1 calc R . .
C53 C 0.7274(7) 0.6101(5) 0.5450(4) 0.044(3) Uani 1 1 d . . .
H53 H 0.7944 0.6208 0.5703 0.053 Uiso 1 1 calc R . .
C54 C 0.7187(7) 0.5646(4) 0.4947(4) 0.037(2) Uani 1 1 d . . .
H54 H 0.7793 0.5456 0.4839 0.044 Uiso 1 1 calc R . .
C55 C 0.6203(7) 0.5483(4) 0.4616(4) 0.036(2) Uani 1 1 d . . .
H55 H 0.6131 0.5164 0.4280 0.044 Uiso 1 1 calc R . .
C56 C 0.5300(7) 0.5769(5) 0.4754(5) 0.046(3) Uani 1 1 d . . .
H56 H 0.4625 0.5647 0.4516 0.055 Uiso 1 1 calc R . .
C57 C 0.5404(8) 0.6237(5) 0.5245(5) 0.052(3) Uani 1 1 d . . .
H57 H 0.4801 0.6442 0.5345 0.062 Uiso 1 1 calc R . .
C58 C 0.1317(7) 0.1242(4) 0.1300(4) 0.033(2) Uani 1 1 d . . .
H58 H 0.1429 0.1729 0.1365 0.039 Uiso 1 1 calc R . .
C59 C 0.2127(7) 0.0783(5) 0.1523(4) 0.037(2) Uani 1 1 d . . .
H59 H 0.2802 0.0952 0.1722 0.044 Uiso 1 1 calc R . .
C60 C 0.1947(7) 0.0083(5) 0.1454(4) 0.039(2) Uani 1 1 d . . .
H60 H 0.2487 -0.0240 0.1625 0.047 Uiso 1 1 calc R . .
C61 C 0.0987(7) -0.0158(5) 0.1137(5) 0.044(3) Uani 1 1 d . . .
H61 H 0.0869 -0.0646 0.1077 0.052 Uiso 1 1 calc R . .
C62 C 0.0196(7) 0.0309(5) 0.0905(4) 0.040(2) Uani 1 1 d . . .
H62 H -0.0471 0.0147 0.0686 0.048 Uiso 1 1 calc R . .
C63 C 0.0381(7) 0.1015(5) 0.0996(4) 0.035(2) Uani 1 1 d . . .
H63 H -0.0162 0.1341 0.0839 0.042 Uiso 1 1 calc R . .

loop_
_atom_site_aniso_label
_atom_site_aniso_U_11
_atom_site_aniso_U_22
_atom_site_aniso_U_33
_atom_site_aniso_U_23
_atom_site_aniso_U_13
_atom_site_aniso_U_12
I 0.0247(3) 0.0179(3) 0.0088(3) 0.0027(3) 0.0063(2) 0.0021(3)
Co 0.0191(6) 0.0159(6) 0.0062(5) 0.0002(5) 0.0041(4) -0.0006(5)
N 0.011(3) 0.027(4) 0.010(4) -0.007(3) 0.003(3) -0.004(3)
P1 0.0167(11) 0.0181(12) 0.0086(11) 0.0000(9) 0.0031(9) -0.0017(9)
P3 0.0163(11) 0.0154(11) 0.0098(11) 0.0013(8) 0.0035(9) 0.0004(9)
P2 0.0173(11) 0.0152(11) 0.0082(11) -0.0004(8) 0.0039(9) -0.0024(9)
Si 0.0179(12) 0.0220(13) 0.0105(12) -0.0029(9) 0.0033(10) -0.0040(10)
C1 0.004(4) 0.028(5) 0.012(4) 0.007(4) -0.003(3) 0.001(3)
C2 0.023(5) 0.020(5) 0.019(5) 0.005(4) 0.009(4) -0.001(4)
C3 0.022(5) 0.020(5) 0.023(5) -0.011(4) 0.005(4) -0.003(4)
C4 0.040(6) 0.034(5) 0.005(4) -0.003(4) 0.008(4) -0.003(4)
C5 0.028(5) 0.030(5) 0.016(5) 0.004(4) 0.001(4) -0.014(4)
C6 0.024(5) 0.033(6) 0.021(5) 0.003(4) 0.004(4) -0.002(4)
C7 0.024(5) 0.027(5) 0.013(5) -0.008(4) 0.001(4) 0.001(4)
C8 0.043(6) 0.041(6) 0.031(6) 0.011(4) 0.009(5) 0.014(5)
C9 0.021(5) 0.028(5) 0.036(6) 0.003(4) 0.009(4) 0.002(4)
C10 0.029(5) 0.015(4) 0.020(5) 0.002(3) 0.008(4) -0.002(4)
C11 0.036(5) 0.027(5) 0.033(5) 0.005(5) 0.006(4) 0.012(5)
C12 0.029(5) 0.037(6) 0.027(5) -0.002(4) 0.010(4) 0.005(4)
C13 0.024(5) 0.028(5) 0.029(5) 0.000(4) 0.015(4) -0.008(4)
C14 0.017(5) 0.031(5) 0.027(5) 0.002(4) 0.005(4) -0.005(4)
C15 0.005(4) 0.022(4) 0.017(4) 0.006(3) -0.005(3) -0.006(3)
C16 0.016(3) 0.023(3) 0.008(3) 0.007(3) 0.005(3) 0.000(3)
C17 0.024(5) 0.016(4) 0.018(5) 0.000(4) 0.005(4) 0.001(4)
C18 0.038(5) 0.018(5) 0.008(4) 0.004(3) 0.008(4) 0.001(4)
C19 0.057(6) 0.042(6) 0.014(5) -0.003(5) 0.016(4) -0.011(5)
C20 0.013(4) 0.023(5) 0.024(5) -0.004(4) 0.011(4) -0.008(4)
C21 0.014(4) 0.016(4) 0.005(4) 0.004(3) 0.007(3) -0.001(3)
C22 0.010(4) 0.022(5) 0.011(4) -0.008(3) 0.001(3) -0.002(3)
C23 0.020(5) 0.019(5) 0.013(4) -0.006(3) 0.004(4) -0.004(4)
C24 0.043(6) 0.018(5) 0.006(4) 0.000(3) 0.004(4) -0.003(4)
C25 0.018(5) 0.011(5) 0.039(6) -0.006(4) 0.013(4) 0.005(4)
C26 0.015(4) 0.032(5) 0.011(5) -0.002(4) 0.001(4) 0.002(4)
C27 0.015(4) 0.009(4) 0.019(5) -0.001(3) 0.002(4) 0.004(3)
C28 0.017(4) 0.013(4) 0.012(4) -0.001(3) -0.001(4) -0.003(3)
C29 0.035(5) 0.017(4) 0.012(4) 0.001(3) 0.008(4) -0.009(4)
C30 0.020(5) 0.030(5) 0.011(4) -0.001(4) -0.003(4) -0.013(4)
C31 0.039(6) 0.009(4) 0.023(5) -0.006(4) 0.011(4) -0.011(4)
C32 0.027(5) 0.019(5) 0.038(6) 0.011(4) 0.015(5) 0.004(4)
C33 0.014(4) 0.025(5) 0.016(5) -0.005(4) 0.003(4) -0.004(4)
C34 0.014(4) 0.013(4) 0.009(4) -0.002(3) -0.005(3) -0.007(3)
C35 0.031(5) 0.014(4) 0.003(4) -0.002(3) 0.003(3) -0.002(4)
C36 0.016(4) 0.028(5) 0.013(4) -0.001(4) 0.008(3) 0.001(4)
C37 0.018(5) 0.020(5) 0.027(5) -0.005(4) 0.009(4) 0.005(4)
C38 0.018(5) 0.040(5) 0.010(5) 0.007(4) -0.002(4) 0.005(4)
C39 0.019(4) 0.026(5) 0.010(4) -0.004(3) 0.001(3) -0.004(4)
C40 0.012(4) 0.016(5) 0.012(4) 0.008(3) -0.003(3) 0.003(3)
C41 0.026(5) 0.014(5) 0.020(5) 0.005(3) 0.006(4) -0.005(3)
C42 0.035(5) 0.020(5) 0.024(5) 0.003(4) 0.002(4) 0.000(4)
C43 0.004(4) 0.027(5) 0.037(5) -0.009(4) -0.004(4) -0.008(4)
C44 0.033(5) 0.035(5) 0.009(5) 0.005(4) -0.007(4) -0.003(4)
C45 0.015(4) 0.019(4) 0.021(5) -0.003(4) -0.003(3) 0.001(4)
C46 0.016(4) 0.013(4) 0.003(4) 0.002(3) 0.005(3) -0.003(3)
C47 0.022(5) 0.028(5) 0.006(4) 0.009(3) -0.002(4) 0.001(4)
C48 0.014(5) 0.038(6) 0.034(6) 0.000(4) 0.008(4) 0.000(4)
C49 0.032(5) 0.036(5) 0.015(5) 0.003(4) 0.015(4) -0.005(4)
C50 0.030(5) 0.029(5) 0.013(5) 0.001(4) -0.003(4) 0.000(4)
C51 0.021(4) 0.013(4) 0.013(4) -0.006(3) 0.008(4) -0.002(3)
C52 0.067(8) 0.040(6) 0.026(6) -0.002(4) 0.025(6) -0.023(6)
C53 0.043(7) 0.051(7) 0.029(6) 0.018(5) -0.008(5) -0.023(5)
C54 0.033(6) 0.045(6) 0.031(6) 0.028(5) 0.003(5) 0.005(5)
C55 0.045(6) 0.039(6) 0.023(5) 0.013(4) 0.001(5) -0.005(5)
C56 0.022(6) 0.065(8) 0.043(7) 0.028(6) -0.012(5) -0.013(5)
C57 0.051(7) 0.056(7) 0.054(8) 0.029(6) 0.023(6) -0.003(6)
C58 0.048(6) 0.018(5) 0.034(6) 0.000(4) 0.014(5) -0.004(5)
C59 0.029(5) 0.062(7) 0.017(5) 0.003(5) 0.000(4) -0.001(5)
C60 0.020(5) 0.054(7) 0.040(6) 0.012(5) -0.002(5) 0.007(5)
C61 0.031(6) 0.030(6) 0.072(8) 0.006(5) 0.017(6) -0.009(5)
C62 0.026(6) 0.050(7) 0.043(7) -0.004(5) 0.004(5) -0.010(5)
C63 0.034(6) 0.036(6) 0.035(6) 0.005(5) 0.009(5) 0.005(5)

loop_
_geom_bond_atom_site_label_1
_geom_bond_atom_site_label_2
_geom_bond_distance
_geom_bond_site_symmetry_2
_geom_bond_publ_flag
I Co 2.6415(10) . ?
Co N 1.990(6) . ?
Co P1 2.139(2) . ?
Co P3 2.250(2) . ?
Co P2 2.260(2) . ?
N C1 1.391(8) . ?
N Si 1.739(6) . ?
P1 C22 1.804(7) . ?
P1 C15 1.806(7) . ?
P1 C16 1.830(7) . ?
P3 C34 1.833(7) . ?
P3 C21 1.836(7) . ?
P3 C28 1.837(7) . ?
P2 C40 1.823(7) . ?
P2 C46 1.830(7) . ?
P2 C27 1.834(7) . ?
Si C13 1.863(7) . ?
Si C14 1.867(7) . ?
Si C15 1.899(7) . ?
C1 C6 1.426(10) . ?
C1 C2 1.433(10) . ?
C2 C3 1.418(10) . ?
C2 C7 1.486(10) . ?
C3 C4 1.401(10) . ?
C3 H3 0.9500 . ?
C4 C5 1.360(10) . ?
C4 H4 0.9500 . ?
C5 C6 1.379(10) . ?
C5 H5 0.9500 . ?
C6 C10 1.498(10) . ?
C7 C9 1.516(10) . ?
C7 C8 1.541(10) . ?
C7 H7 1.0000 . ?
C8 H8A 0.9800 . ?
C8 H8B 0.9800 . ?
C8 H8C 0.9800 . ?
C9 H9A 0.9800 . ?
C9 H9B 0.9800 . ?
C9 H9C 0.9800 . ?
C10 C11 1.528(10) . ?
C10 C12 1.540(9) . ?
C10 H10 1.0000 . ?
C11 H11A 0.9800 . ?
C11 H11B 0.9800 . ?
C11 H11C 0.9800 . ?
C12 H12A 0.9800 . ?
C12 H12B 0.9800 . ?
C12 H12C 0.9800 . ?
C13 H13A 0.9800 . ?
C13 H13B 0.9800 . ?
C13 H13C 0.9800 . ?
C14 H14A 0.9800 . ?
C14 H14B 0.9800 . ?
C14 H14C 0.9800 . ?
C15 H15 0.9500 . ?
C16 C21 1.380(9) . ?
C16 C17 1.417(9) . ?
C17 C18 1.396(10) . ?
C17 H17 0.9500 . ?
C18 C19 1.413(10) . ?
C18 H18 0.9500 . ?
C19 C20 1.380(10) . ?
C19 H19 0.9500 . ?
C20 C21 1.409(10) . ?
C20 H20 0.9500 . ?
C22 C23 1.405(9) . ?
C22 C27 1.423(9) . ?
C23 C24 1.367(10) . ?
C23 H23 0.9500 . ?
C24 C25 1.406(10) . ?
C24 H24 0.9500 . ?
C25 C26 1.364(9) . ?
C25 H25 0.9500 . ?
C26 C27 1.371(9) . ?
C26 H26 0.9500 . ?
C28 C29 1.375(9) . ?
C28 C33 1.400(9) . ?
C29 C30 1.383(9) . ?
C29 H29 0.9500 . ?
C30 C31 1.379(10) . ?
C30 H30 0.9500 . ?
C31 C32 1.399(10) . ?
C31 H31 0.9500 . ?
C32 C33 1.399(10) . ?
C32 H32 0.9500 . ?
C33 H33 0.9500 . ?
C34 C39 1.396(9) . ?
C34 C35 1.403(9) . ?
C35 C36 1.368(9) . ?
C35 H35 0.9500 . ?
C36 C37 1.387(9) . ?
C36 H36 0.9500 . ?
C37 C38 1.384(10) . ?
C37 H37 0.9500 . ?
C38 C39 1.393(9) . ?
C38 H38 0.9500 . ?
C39 H39 0.9500 . ?
C40 C41 1.372(9) . ?
C40 C45 1.404(9) . ?
C41 C42 1.395(10) . ?
C41 H41 0.9500 . ?
C42 C43 1.371(10) . ?
C42 H42 0.9500 . ?
C43 C44 1.384(10) . ?
C43 H43 0.9500 . ?
C44 C45 1.394(9) . ?
C44 H44 0.9500 . ?
C45 H45 0.9500 . ?
C46 C47 1.383(9) . ?
C46 C51 1.395(9) . ?
C47 C48 1.400(11) . ?
C47 H47 0.9500 . ?
C48 C49 1.397(10) . ?
C48 H48 0.9500 . ?
C49 C50 1.377(10) . ?
C49 H49 0.9500 . ?
C50 C51 1.368(10) . ?
C50 H50 0.9500 . ?
C51 H51 0.9500 . ?
C52 C57 1.347(12) . ?
C52 C53 1.391(12) . ?
C52 H52 0.9500 . ?
C53 C54 1.399(12) . ?
C53 H53 0.9500 . ?
C54 C55 1.365(11) . ?
C54 H54 0.9500 . ?
C55 C56 1.396(12) . ?
C55 H55 0.9500 . ?
C56 C57 1.392(13) . ?
C56 H56 0.9500 . ?
C57 H57 0.9500 . ?
C58 C63 1.330(11) . ?
C58 C59 1.380(11) . ?
C58 H58 0.9500 . ?
C59 C60 1.363(11) . ?
C59 H59 0.9500 . ?
C60 C61 1.373(11) . ?
C60 H60 0.9500 . ?
C61 C62 1.376(11) . ?
C61 H61 0.9500 . ?
C62 C63 1.380(11) . ?
C62 H62 0.9500 . ?
C63 H63 0.9500 . ?
